data_4025450
loop_
_publ_author_name
'Yasunobu Nishimura'
'Yuka Kawamura'
'Yutaka Watanabe'
'Minoru Hayashi'

_publ_contact_author_address 'Dept. of Mat. Sci. & Biotech., Ehime University, Matsuyama 790-8577, Japan'
_publ_contact_author_email hayashi@eng.ehime-u.ac.jp
_publ_contact_author_fax +81-89-927-9944
_publ_contact_author_name 'Dr. M. Hayashi'
_publ_contact_author_phone +81-89-927-9917
_publ_section_title
;
 Bis-3-oxo-\l5-phosphole: Isolation, Structural Analyses, and Synthesis of
 Phosphorus-ylide Containing Conjugated Heterocycle
;
_journal_name_full 'Journal of Organic Chemistry'
_journal_page_first 3875
_journal_page_last 3877
_journal_paper_doi 10.1021/jo1004235
_journal_volume 75
_journal_year 2010
_chemical_formula_moiety 'C40 H32 O10 P2, 2(C2 H4 Cl2)'
_chemical_formula_sum 'C44 H40 Cl4 O10 P2'
_chemical_formula_weight 932.50
_chemical_name_systematic
;
 ?
;
_space_group_IT_number 14
_symmetry_cell_setting monoclinic
_symmetry_space_group_name_Hall '-P 2ybc'
_symmetry_space_group_name_H-M 'P 1 21/c 1'
_atom_sites_solution_hydrogens geom
_atom_sites_solution_primary direct
_atom_sites_solution_secondary difmap
_audit_creation_method SHELXL-97
_cell_angle_alpha 90.000
_cell_angle_beta 114.524(15)
_cell_angle_gamma 90.000
_cell_formula_units_Z 2
_cell_length_a 13.15(3)
_cell_length_b 12.75(3)
_cell_length_c 14.29(3)
_cell_measurement_reflns_used 57
_cell_measurement_temperature 150.0500
_cell_measurement_theta_max 27.4835
_cell_measurement_theta_min 3.1005
_cell_volume 2180(8)
_computing_cell_refinement 'CrystalClear (Rigaku Corp.,2000)'
_computing_data_collection 'CrystalClear (Rigaku Corp.,2000)'
_computing_data_reduction 'CrystalClear (Rigaku Corp.,2000)'
_computing_structure_refinement 'SHELXL-97 (Sheldrick, 2008)'
_diffrn_ambient_temperature 150.0500
_diffrn_detector_area_resol_mean 14.7059
_diffrn_measured_fraction_theta_full 0.994
_diffrn_measured_fraction_theta_max 0.994
_diffrn_measurement_device_type 'Rigaku Mercury'
_diffrn_measurement_method dtprofit.ref
_diffrn_radiation_monochromator graphite
_diffrn_radiation_source 'fine-focus sealed tube'
_diffrn_radiation_type MoK\a
_diffrn_radiation_wavelength 0.71069
_diffrn_reflns_av_R_equivalents 0.0582
_diffrn_reflns_av_sigmaI/netI 0.0623
_diffrn_reflns_limit_h_max 16
_diffrn_reflns_limit_h_min -16
_diffrn_reflns_limit_k_max 14
_diffrn_reflns_limit_k_min -16
_diffrn_reflns_limit_l_max 16
_diffrn_reflns_limit_l_min -18
_diffrn_reflns_number 16357
_diffrn_reflns_theta_full 27.48
_diffrn_reflns_theta_max 27.48
_diffrn_reflns_theta_min 3.13
_exptl_absorpt_coefficient_mu 0.402
_exptl_absorpt_correction_T_max 0.9904
_exptl_absorpt_correction_T_min 0.9483
_exptl_absorpt_correction_type numerical
_exptl_absorpt_process_details 'Jacobson, R. (1998) Private communication'
_exptl_crystal_colour Green
_exptl_crystal_density_diffrn 1.420
_exptl_crystal_density_method 'not measured'
_exptl_crystal_description Platelet
_exptl_crystal_F_000 964
_exptl_crystal_size_max 0.3000
_exptl_crystal_size_mid 0.3000
_exptl_crystal_size_min 0.3000
_refine_diff_density_max 0.897
_refine_diff_density_min -0.878
_refine_diff_density_rms 0.115
_refine_ls_extinction_method none
_refine_ls_goodness_of_fit_ref 1.112
_refine_ls_hydrogen_treatment constr
_refine_ls_matrix_type full
_refine_ls_number_parameters 271
_refine_ls_number_reflns 4966
_refine_ls_number_restraints 0
_refine_ls_restrained_S_all 1.112
_refine_ls_R_factor_all 0.1137
_refine_ls_R_factor_gt 0.0847
_refine_ls_shift/su_max 0.029
_refine_ls_shift/su_mean 0.005
_refine_ls_structure_factor_coef Fsqd
_refine_ls_weighting_details 'calc w=1/[\s^2^(Fo^2^)+(0.1210P)^2^+3.3364P] where P=(Fo^2^+2Fc^2^)/3'
_refine_ls_weighting_scheme calc
_refine_ls_wR_factor_gt 0.2221
_refine_ls_wR_factor_ref 0.2438
_reflns_number_gt 3659
_reflns_number_total 4966
_reflns_threshold_expression >2\s(I)
_cod_data_source_file jo1004235_si_002.cif
_cod_data_source_block shelxl
_cod_original_sg_symbol_H-M 'P 21/c'
_cod_database_code 4025450

loop_
_symmetry_equiv_pos_as_xyz
'x, y, z'
'-x, y+1/2, -z+1/2'
'-x, -y, -z'
'x, -y-1/2, z-1/2'

loop_
_atom_site_label
_atom_site_type_symbol
_atom_site_fract_x
_atom_site_fract_y
_atom_site_fract_z
_atom_site_U_iso_or_equiv
_atom_site_adp_type
_atom_site_occupancy
_atom_site_symmetry_multiplicity
_atom_site_calc_flag
_atom_site_refinement_flags
_atom_site_disorder_assembly
_atom_site_disorder_group
P1 P 0.53632(8) 0.59225(8) 0.14514(7) 0.0167(3) Uani 1 1 d . . .
Cl1 Cl 1.02242(14) 0.20610(13) 0.84594(14) 0.0623(5) Uani 1 1 d . . .
Cl2 Cl 0.97342(14) 0.41473(13) 0.68452(12) 0.0604(5) Uani 1 1 d . . .
O5 O 0.2947(2) 0.6933(2) 0.2293(2) 0.0265(7) Uani 1 1 d . . .
O3 O 0.1496(2) 0.6669(2) -0.0222(2) 0.0270(7) Uani 1 1 d . . .
O2 O 0.1519(2) 0.5212(2) 0.0679(2) 0.0297(7) Uani 1 1 d . . .
O4 O 0.4810(2) 0.7157(2) 0.3080(2) 0.0267(6) Uani 1 1 d . . .
O1 O 0.2879(2) 0.4881(2) -0.0891(2) 0.0237(6) Uani 1 1 d . . .
C1 C 0.4731(3) 0.5247(3) 0.0290(3) 0.0180(7) Uani 1 1 d . . .
C7 C 0.3985(3) 0.6829(3) 0.2374(3) 0.0201(8) Uani 1 1 d . . .
C2 C 0.3570(3) 0.5272(3) -0.0061(3) 0.0187(8) Uani 1 1 d . . .
C3 C 0.3204(3) 0.5849(3) 0.0664(3) 0.0171(7) Uani 1 1 d . . .
C9 C 0.6069(3) 0.7116(3) 0.1404(3) 0.0194(8) Uani 1 1 d . . .
C4 C 0.4039(3) 0.6242(3) 0.1506(3) 0.0197(8) Uani 1 1 d . . .
C12 C 0.7063(4) 0.9000(3) 0.1281(4) 0.0313(10) Uani 1 1 d . . .
H12 H 0.7399 0.9630 0.1239 0.038 Uiso 1 1 calc R . .
C15 C 0.6180(3) 0.5209(3) 0.2604(3) 0.0193(8) Uani 1 1 d . . .
C17 C 0.6215(4) 0.4031(3) 0.3937(3) 0.0311(10) Uani 1 1 d . . .
H17 H 0.5838 0.3621 0.4229 0.037 Uiso 1 1 calc R . .
C5 C 0.1985(3) 0.5870(3) 0.0401(3) 0.0198(8) Uani 1 1 d . . .
C6 C 0.0289(4) 0.6742(4) -0.0584(4) 0.0424(12) Uani 1 1 d . . .
H6A H 0.0021 0.7342 -0.1025 0.064 Uiso 0.50 1 calc PR . .
H6B H 0.0101 0.6814 -0.0005 0.064 Uiso 0.50 1 calc PR . .
H6C H -0.0052 0.6119 -0.0959 0.064 Uiso 0.50 1 calc PR . .
H6D H 0.0026 0.6175 -0.0302 0.064 Uiso 0.50 1 calc PR . .
H6E H -0.0054 0.6702 -0.1321 0.064 Uiso 0.50 1 calc PR . .
H6F H 0.0099 0.7398 -0.0367 0.064 Uiso 0.50 1 calc PR . .
C16 C 0.5612(4) 0.4586(3) 0.3040(3) 0.0247(8) Uani 1 1 d . . .
H16 H 0.4837 0.4544 0.2731 0.030 Uiso 1 1 calc R . .
C14 C 0.6665(3) 0.7702(3) 0.2296(3) 0.0238(8) Uani 1 1 d . . .
H14 H 0.6728 0.7462 0.2933 0.029 Uiso 1 1 calc R . .
C20 C 0.7343(3) 0.5260(3) 0.3071(3) 0.0256(9) Uani 1 1 d . . .
H20 H 0.7724 0.5670 0.2783 0.031 Uiso 1 1 calc R . .
C19 C 0.7929(4) 0.4702(4) 0.3960(3) 0.0336(10) Uani 1 1 d . . .
H19 H 0.8706 0.4737 0.4270 0.040 Uiso 1 1 calc R . .
C11 C 0.6466(4) 0.8426(4) 0.0395(3) 0.0308(10) Uani 1 1 d . . .
H11 H 0.6398 0.8677 -0.0239 0.037 Uiso 1 1 calc R . .
C10 C 0.5975(3) 0.7487(3) 0.0452(3) 0.0235(8) Uani 1 1 d . . .
H10 H 0.5582 0.7102 -0.0142 0.028 Uiso 1 1 calc R . .
C8 C 0.2839(4) 0.7509(4) 0.3123(4) 0.0355(11) Uani 1 1 d . . .
H8A H 0.2066 0.7544 0.3003 0.053 Uiso 0.50 1 calc PR . .
H8B H 0.3126 0.8206 0.3152 0.053 Uiso 0.50 1 calc PR . .
H8C H 0.3254 0.7158 0.3764 0.053 Uiso 0.50 1 calc PR . .
H8D H 0.3565 0.7728 0.3609 0.053 Uiso 0.50 1 calc PR . .
H8E H 0.2504 0.7066 0.3460 0.053 Uiso 0.50 1 calc PR . .
H8F H 0.2377 0.8114 0.2848 0.053 Uiso 0.50 1 calc PR . .
C18 C 0.7361(4) 0.4081(3) 0.4397(3) 0.0313(10) Uani 1 1 d . . .
H18 H 0.7758 0.3705 0.4996 0.038 Uiso 1 1 calc R . .
C13 C 0.7157(3) 0.8638(3) 0.2224(3) 0.0297(9) Uani 1 1 d . . .
H13 H 0.7555 0.9026 0.2814 0.036 Uiso 1 1 calc R . .
C22 C 1.0379(5) 0.4186(4) 0.8214(4) 0.0446(13) Uani 1 1 d . . .
H22A H 1.0864 0.4794 0.8435 0.053 Uiso 1 1 calc R . .
H22B H 0.9806 0.4260 0.8471 0.053 Uiso 1 1 calc R . .
C21 C 1.1039(4) 0.3232(5) 0.8658(5) 0.0474(13) Uani 1 1 d . . .
H21A H 1.1458 0.3336 0.9392 0.057 Uiso 1 1 calc R . .
H21B H 1.1574 0.3135 0.8360 0.057 Uiso 1 1 calc R . .

loop_
_atom_site_aniso_label
_atom_site_aniso_U_11
_atom_site_aniso_U_22
_atom_site_aniso_U_33
_atom_site_aniso_U_23
_atom_site_aniso_U_13
_atom_site_aniso_U_12
P1 0.0165(5) 0.0178(5) 0.0152(4) -0.0013(3) 0.0058(3) -0.0019(4)
Cl1 0.0615(10) 0.0525(9) 0.0748(11) -0.0018(8) 0.0300(8) -0.0098(7)
Cl2 0.0591(9) 0.0563(9) 0.0504(8) -0.0053(7) 0.0074(7) -0.0017(7)
O5 0.0222(14) 0.0332(17) 0.0256(15) -0.0085(12) 0.0114(12) 0.0006(12)
O3 0.0181(13) 0.0256(15) 0.0334(16) 0.0062(12) 0.0067(12) 0.0006(11)
O2 0.0257(15) 0.0337(17) 0.0293(15) 0.0077(13) 0.0112(12) -0.0059(13)
O4 0.0276(15) 0.0338(16) 0.0192(13) -0.0056(11) 0.0101(12) -0.0024(13)
O1 0.0209(13) 0.0278(15) 0.0191(13) -0.0060(11) 0.0050(11) -0.0032(12)
C1 0.0196(18) 0.0185(18) 0.0151(16) -0.0022(13) 0.0065(14) 0.0001(14)
C7 0.0230(18) 0.0209(19) 0.0187(17) 0.0007(14) 0.0110(15) -0.0008(15)
C2 0.0224(18) 0.0166(17) 0.0188(17) -0.0010(13) 0.0102(14) -0.0033(15)
C3 0.0218(18) 0.0144(17) 0.0167(16) 0.0003(13) 0.0095(14) -0.0019(14)
C9 0.0193(18) 0.0165(18) 0.0214(18) -0.0017(14) 0.0075(15) 0.0016(14)
C4 0.0175(17) 0.0198(18) 0.0202(18) 0.0008(14) 0.0062(14) -0.0002(15)
C12 0.033(2) 0.021(2) 0.040(2) -0.0017(17) 0.0143(19) -0.0077(17)
C15 0.0254(19) 0.0169(18) 0.0143(16) -0.0016(13) 0.0069(14) 0.0002(15)
C17 0.042(3) 0.021(2) 0.029(2) 0.0033(16) 0.0139(19) -0.0042(19)
C5 0.0195(18) 0.0222(19) 0.0176(17) -0.0013(14) 0.0078(14) 0.0024(15)
C6 0.023(2) 0.039(3) 0.060(3) 0.012(2) 0.012(2) 0.008(2)
C16 0.026(2) 0.022(2) 0.025(2) -0.0010(16) 0.0102(16) -0.0022(16)
C14 0.0223(19) 0.026(2) 0.0217(19) -0.0027(15) 0.0076(15) -0.0030(16)
C20 0.0237(19) 0.031(2) 0.0203(18) 0.0027(16) 0.0078(15) 0.0005(17)
C19 0.026(2) 0.040(3) 0.029(2) 0.0035(19) 0.0060(18) 0.0043(19)
C11 0.036(2) 0.029(2) 0.027(2) 0.0037(17) 0.0123(18) -0.0044(19)
C10 0.026(2) 0.024(2) 0.0169(17) -0.0008(14) 0.0047(15) -0.0023(16)
C8 0.037(2) 0.043(3) 0.033(2) -0.013(2) 0.021(2) -0.002(2)
C18 0.040(2) 0.024(2) 0.025(2) 0.0012(16) 0.0076(18) 0.0062(19)
C13 0.026(2) 0.026(2) 0.034(2) -0.0105(17) 0.0087(18) -0.0079(18)
C22 0.043(3) 0.043(3) 0.051(3) -0.014(2) 0.022(2) -0.009(2)
C21 0.036(3) 0.053(3) 0.054(3) -0.009(3) 0.019(2) -0.010(2)

loop_
_atom_type_symbol
_atom_type_description
_atom_type_scat_dispersion_real
_atom_type_scat_dispersion_imag
_atom_type_scat_source
C C 0.0033 0.0016 'International Tables Vol C Tables 4.2.6.8 and 6.1.1.4'
H H 0.0000 0.0000 'International Tables Vol C Tables 4.2.6.8 and 6.1.1.4'
O O 0.0106 0.0060 'International Tables Vol C Tables 4.2.6.8 and 6.1.1.4'
P P 0.1023 0.0942 'International Tables Vol C Tables 4.2.6.8 and 6.1.1.4'
Cl Cl 0.1484 0.1585 'International Tables Vol C Tables 4.2.6.8 and 6.1.1.4'

loop_
_geom_angle_atom_site_label_1
_geom_angle_atom_site_label_2
_geom_angle_atom_site_label_3
_geom_angle
_geom_angle_site_symmetry_1
_geom_angle_site_symmetry_3
_geom_angle_publ_flag
C1 P1 C15 119.3(2) . . ?
C1 P1 C9 115.6(2) . . ?
C15 P1 C9 110.0(2) . . ?
C1 P1 C4 93.7(2) . . ?
C15 P1 C4 107.0(2) . . ?
C9 P1 C4 109.3(2) . . ?
C7 O5 C8 115.2(3) . . ?
C5 O3 C6 116.1(3) . . ?
C2 C1 C1 121.9(4) . 3_665 ?
C2 C1 P1 110.4(3) . . ?
C1 C1 P1 127.6(4) 3_665 . ?
O4 C7 O5 124.9(4) . . ?
O4 C7 C4 122.5(4) . . ?
O5 C7 C4 112.5(3) . . ?
O1 C2 C1 125.7(4) . . ?
O1 C2 C3 122.0(4) . . ?
C1 C2 C3 112.3(3) . . ?
C4 C3 C5 127.8(4) . . ?
C4 C3 C2 115.0(4) . . ?
C5 C3 C2 117.1(3) . . ?
C10 C9 C14 119.6(4) . . ?
C10 C9 P1 119.0(3) . . ?
C14 C9 P1 121.3(3) . . ?
C3 C4 C7 129.5(4) . . ?
C3 C4 P1 108.5(3) . . ?
C7 C4 P1 122.0(3) . . ?
C13 C12 C11 120.1(4) . . ?
C13 C12 H12 120.0 . . ?
C11 C12 H12 120.0 . . ?
C20 C15 C16 119.7(4) . . ?
C20 C15 P1 122.3(3) . . ?
C16 C15 P1 118.0(3) . . ?
C18 C17 C16 120.7(4) . . ?
C18 C17 H17 119.7 . . ?
C16 C17 H17 119.7 . . ?
O2 C5 O3 125.8(4) . . ?
O2 C5 C3 123.3(4) . . ?
O3 C5 C3 110.7(3) . . ?
O3 C6 H6A 109.5 . . ?
O3 C6 H6B 109.5 . . ?
H6A C6 H6B 109.5 . . ?
O3 C6 H6C 109.5 . . ?
H6A C6 H6C 109.5 . . ?
H6B C6 H6C 109.5 . . ?
O3 C6 H6D 109.5 . . ?
H6A C6 H6D 141.1 . . ?
H6B C6 H6D 56.3 . . ?
H6C C6 H6D 56.3 . . ?
O3 C6 H6E 109.5 . . ?
H6A C6 H6E 56.3 . . ?
H6B C6 H6E 141.1 . . ?
H6C C6 H6E 56.3 . . ?
H6D C6 H6E 109.5 . . ?
O3 C6 H6F 109.5 . . ?
H6A C6 H6F 56.3 . . ?
H6B C6 H6F 56.3 . . ?
H6C C6 H6F 141.1 . . ?
H6D C6 H6F 109.5 . . ?
H6E C6 H6F 109.5 . . ?
C17 C16 C15 119.6(4) . . ?
C17 C16 H16 120.2 . . ?
C15 C16 H16 120.2 . . ?
C13 C14 C9 119.6(4) . . ?
C13 C14 H14 120.2 . . ?
C9 C14 H14 120.2 . . ?
C19 C20 C15 120.0(4) . . ?
C19 C20 H20 120.0 . . ?
C15 C20 H20 120.0 . . ?
C20 C19 C18 120.3(4) . . ?
C20 C19 H19 119.9 . . ?
C18 C19 H19 119.9 . . ?
C10 C11 C12 120.4(4) . . ?
C10 C11 H11 119.8 . . ?
C12 C11 H11 119.8 . . ?
C11 C10 C9 119.8(4) . . ?
C11 C10 H10 120.1 . . ?
C9 C10 H10 120.1 . . ?
O5 C8 H8A 109.5 . . ?
O5 C8 H8B 109.5 . . ?
H8A C8 H8B 109.5 . . ?
O5 C8 H8C 109.5 . . ?
H8A C8 H8C 109.5 . . ?
H8B C8 H8C 109.5 . . ?
O5 C8 H8D 109.5 . . ?
H8A C8 H8D 141.1 . . ?
H8B C8 H8D 56.3 . . ?
H8C C8 H8D 56.3 . . ?
O5 C8 H8E 109.5 . . ?
H8A C8 H8E 56.3 . . ?
H8B C8 H8E 141.1 . . ?
H8C C8 H8E 56.3 . . ?
H8D C8 H8E 109.5 . . ?
O5 C8 H8F 109.5 . . ?
H8A C8 H8F 56.3 . . ?
H8B C8 H8F 56.3 . . ?
H8C C8 H8F 141.1 . . ?
H8D C8 H8F 109.5 . . ?
H8E C8 H8F 109.5 . . ?
C17 C18 C19 119.8(4) . . ?
C17 C18 H18 120.1 . . ?
C19 C18 H18 120.1 . . ?
C12 C13 C14 120.5(4) . . ?
C12 C13 H13 119.7 . . ?
C14 C13 H13 119.7 . . ?
C21 C22 Cl2 112.1(4) . . ?
C21 C22 H22A 109.2 . . ?
Cl2 C22 H22A 109.2 . . ?
C21 C22 H22B 109.2 . . ?
Cl2 C22 H22B 109.2 . . ?
H22A C22 H22B 107.9 . . ?
C22 C21 Cl1 114.3(4) . . ?
C22 C21 H21A 108.7 . . ?
Cl1 C21 H21A 108.7 . . ?
C22 C21 H21B 108.7 . . ?
Cl1 C21 H21B 108.7 . . ?
H21A C21 H21B 107.6 . . ?

loop_
_geom_bond_atom_site_label_1
_geom_bond_atom_site_label_2
_geom_bond_distance
_geom_bond_site_symmetry_2
_geom_bond_publ_flag
P1 C1 1.744(5) . ?
P1 C15 1.796(5) . ?
P1 C9 1.798(5) . ?
P1 C4 1.822(5) . ?
Cl1 C21 1.790(6) . ?
Cl2 C22 1.781(7) . ?
O5 C7 1.328(6) . ?
O5 C8 1.451(6) . ?
O3 C5 1.330(5) . ?
O3 C6 1.454(6) . ?
O2 C5 1.200(5) . ?
O4 C7 1.208(5) . ?
O1 C2 1.260(5) . ?
C1 C2 1.396(6) . ?
C1 C1 1.440(8) 3_665 ?
C7 C4 1.475(6) . ?
C2 C3 1.503(6) . ?
C3 C4 1.345(5) . ?
C3 C5 1.487(6) . ?
C9 C10 1.397(6) . ?
C9 C14 1.403(6) . ?
C12 C13 1.380(7) . ?
C12 C11 1.389(6) . ?
C12 H12 0.9300 . ?
C15 C20 1.394(6) . ?
C15 C16 1.401(6) . ?
C17 C18 1.373(7) . ?
C17 C16 1.388(6) . ?
C17 H17 0.9300 . ?
C6 H6A 0.9600 . ?
C6 H6B 0.9600 . ?
C6 H6C 0.9600 . ?
C6 H6D 0.9600 . ?
C6 H6E 0.9600 . ?
C6 H6F 0.9600 . ?
C16 H16 0.9300 . ?
C14 C13 1.382(6) . ?
C14 H14 0.9300 . ?
C20 C19 1.378(6) . ?
C20 H20 0.9300 . ?
C19 C18 1.401(7) . ?
C19 H19 0.9300 . ?
C11 C10 1.379(6) . ?
C11 H11 0.9300 . ?
C10 H10 0.9300 . ?
C8 H8A 0.9600 . ?
C8 H8B 0.9600 . ?
C8 H8C 0.9600 . ?
C8 H8D 0.9600 . ?
C8 H8E 0.9600 . ?
C8 H8F 0.9600 . ?
C18 H18 0.9300 . ?
C13 H13 0.9300 . ?
C22 C21 1.477(9) . ?
C22 H22A 0.9700 . ?
C22 H22B 0.9700 . ?
C21 H21A 0.9700 . ?
C21 H21B 0.9700 . ?
